data_1514252
loop_
_publ_author_name
'McOwen, Dennis W.'
'Delp, Samuel A.'
'Paillard, Elie'
'Herriot, Cristelle'
'Han, Sang-Don'
'Boyle, Paul D.'
'Sommer, Roger D.'
'Henderson, Wesley A.'

_publ_section_title
;
 Anion Coordination Interactions in Solvates with the Lithium Salts LiDCTA
 and LiTDI
;
_journal_issue 15
_journal_name_full 'The Journal of Physical Chemistry C'
_journal_page_first 7781
_journal_paper_doi 10.1021/jp412601x
_journal_volume 118
_journal_year 2014
_chemical_formula_sum 'C10 H6 F3 Li N4 O3'
_chemical_formula_weight 294.13
_chemical_name_systematic
; 
(PC)1-LiTDI 
;
_space_group_IT_number 14
_symmetry_cell_setting monoclinic
_symmetry_space_group_name_Hall '-P 2ybc'
_symmetry_space_group_name_H-M 'P 1 21/c 1'
_atom_sites_solution_hydrogens geom
_atom_sites_solution_primary direct
_atom_sites_solution_secondary difmap
_audit_creation_method SHELXL-97
_cell_angle_alpha 90.00
_cell_angle_beta 127.825(6)
_cell_angle_gamma 90.00
_cell_formula_units_Z 4
_cell_length_a 9.2612(15)
_cell_length_b 14.667(3)
_cell_length_c 11.5933(19)
_cell_measurement_reflns_used 7875
_cell_measurement_temperature 110
_cell_measurement_theta_max 30.29
_cell_measurement_theta_min 2.62
_cell_volume 1243.9(4)
_computing_cell_refinement SAINT
_computing_data_collection Apex2
_computing_data_reduction SAINT
_computing_molecular_graphics NRCVAX
_computing_publication_material cif2tables.py
_computing_structure_refinement XL
_computing_structure_solution XS
_diffrn_ambient_temperature 110
_diffrn_measured_fraction_theta_full 1.000
_diffrn_measured_fraction_theta_max 0.960
_diffrn_measurement_device_type 'Bruker-Nonius Kappa Axis X8 Apex2'
_diffrn_measurement_method 'omega and phi scans'
_diffrn_radiation_monochromator graphite
_diffrn_radiation_source 'fine-focus sealed tube'
_diffrn_radiation_type MoK\a
_diffrn_radiation_wavelength 0.71073
_diffrn_reflns_av_R_equivalents 0.0371
_diffrn_reflns_av_sigmaI/netI 0.0457
_diffrn_reflns_limit_h_max 11
_diffrn_reflns_limit_h_min -14
_diffrn_reflns_limit_k_max 24
_diffrn_reflns_limit_k_min 0
_diffrn_reflns_limit_l_max 18
_diffrn_reflns_limit_l_min 0
_diffrn_reflns_number 11444
_diffrn_reflns_theta_full 31.45
_diffrn_reflns_theta_max 36.19
_diffrn_reflns_theta_min 2.62
_exptl_absorpt_coefficient_mu 0.145
_exptl_absorpt_correction_T_max 0.9693
_exptl_absorpt_correction_T_min 0.9592
_exptl_absorpt_correction_type multi-scan
_exptl_absorpt_process_details TWINABS
_exptl_crystal_colour colorless
_exptl_crystal_density_diffrn 1.571
_exptl_crystal_density_method 'not measured'
_exptl_crystal_description prism
_exptl_crystal_F_000 592
_exptl_crystal_size_max 0.29
_exptl_crystal_size_mid 0.25
_exptl_crystal_size_min 0.22
_refine_diff_density_max 0.904
_refine_diff_density_min -0.503
_refine_diff_density_rms 0.125
_refine_ls_extinction_method none
_refine_ls_goodness_of_fit_ref 1.028
_refine_ls_hydrogen_treatment constr
_refine_ls_matrix_type full
_refine_ls_number_parameters 229
_refine_ls_number_reflns 11444
_refine_ls_number_restraints 0
_refine_ls_restrained_S_all 1.028
_refine_ls_R_factor_all 0.1225
_refine_ls_R_factor_gt 0.0590
_refine_ls_shift/su_max 0.001
_refine_ls_shift/su_mean 0.000
_refine_ls_structure_factor_coef Fsqd
_refine_ls_weighting_details 'calc w=1/[\s^2^(Fo^2^)+(0.0807P)^2^+1.2960P] where P=(Fo^2^+2Fc^2^)/3'
_refine_ls_weighting_scheme calc
_refine_ls_wR_factor_gt 0.1383
_refine_ls_wR_factor_ref 0.1861
_reflns_number_gt 6059
_reflns_number_total 11444
_reflns_threshold_expression >2sigma(I)
_cod_data_source_file jp412601x_si_002.cif
_cod_data_source_block (PC)1-LiTDI
_cod_depositor_comments
;Adding full bibliography for
 ./tmp-cod-update-bibliographies-10461/cifs/1514252.cif.
;
_cod_original_sg_symbol_H-M 'P 21/c'
_cod_database_code 1514252

loop_
_symmetry_equiv_pos_as_xyz
'x, y, z'
'-x, y+1/2, -z+1/2'
'-x, -y, -z'
'x, -y-1/2, z-1/2'

loop_
_atom_site_label
_atom_site_type_symbol
_atom_site_fract_x
_atom_site_fract_y
_atom_site_fract_z
_atom_site_U_iso_or_equiv
_atom_site_adp_type
_atom_site_occupancy
_atom_site_symmetry_multiplicity
_atom_site_calc_flag
_atom_site_refinement_flags
_atom_site_disorder_assembly
_atom_site_disorder_group
Li1 Li 0.2205(4) 0.3653(2) 0.9950(3) 0.0264(5) Uani 1 1 d . . .
N1 N 0.16479(19) 0.46448(9) 0.84667(15) 0.0240(3) Uani 1 1 d . A .
N2 N -0.0974(2) 0.59398(10) 0.91630(18) 0.0317(3) Uani 1 1 d . . .
N3 N -0.0860(2) 0.74645(10) 0.60326(17) 0.0293(3) Uani 1 1 d . . .
N4 N 0.17007(19) 0.54560(9) 0.67986(15) 0.0249(3) Uani 1 1 d . A .
C1 C 0.0643(2) 0.54202(10) 0.81023(17) 0.0235(3) Uani 1 1 d . . .
C2 C 0.0681(2) 0.59094(10) 0.70928(17) 0.0237(3) Uani 1 1 d . . .
C3 C 0.2225(2) 0.47174(10) 0.76484(17) 0.0235(3) Uani 1 1 d . . .
C4 C -0.0250(2) 0.56878(11) 0.87013(19) 0.0266(3) Uani 1 1 d . . .
C5 C -0.0170(2) 0.67674(11) 0.64717(18) 0.0254(3) Uani 1 1 d . . .
C6 C 0.3491(2) 0.40287(11) 0.7753(2) 0.0282(3) Uani 0.865(14) 1 d P A 1
F1 F 0.5214(4) 0.4194(3) 0.8848(3) 0.0613(10) Uani 0.865(14) 1 d P A 1
F2 F 0.3384(5) 0.4013(2) 0.6563(4) 0.0438(7) Uani 0.865(14) 1 d P A 1
F3 F 0.3120(5) 0.3189(2) 0.7931(5) 0.0578(10) Uani 0.865(14) 1 d P A 1
C6' C 0.3491(2) 0.40287(11) 0.7753(2) 0.0282(3) Uani 0.135(14) 1 d P A 2
F1' F 0.516(3) 0.4323(18) 0.852(5) 0.137(16) Uani 0.135(14) 1 d P A 2
F2' F 0.302(5) 0.376(3) 0.655(3) 0.099(12) Uani 0.135(14) 1 d P A 2
F3' F 0.373(8) 0.336(3) 0.852(7) 0.129(17) Uani 0.135(14) 1 d P A 2
O1 O 0.46262(17) 0.33003(9) 1.15070(14) 0.0305(3) Uani 1 1 d . B .
C7 C 0.5588(2) 0.32978(11) 1.28200(19) 0.0271(3) Uani 1 1 d . . .
O2 O 0.69847(18) 0.27225(9) 1.36289(14) 0.0300(3) Uani 1 1 d . B .
O3 O 0.5397(2) 0.38519(10) 1.36213(15) 0.0364(3) Uani 0.814(6) 1 d P B 1
C8 C 0.7793(3) 0.28672(13) 1.5149(2) 0.0339(4) Uani 0.814(6) 1 d P B 1
H8A H 0.9144 0.2877 1.5761 0.041 Uiso 0.814(6) 1 calc PR B 1
H8B H 0.7417 0.2383 1.5511 0.041 Uiso 0.814(6) 1 calc PR B 1
C9 C 0.7055(3) 0.37927(14) 1.5164(2) 0.0273(5) Uani 0.814(6) 1 d P B 1
H9 H 0.7937 0.4287 1.5388 0.033 Uiso 0.814(6) 1 calc PR B 1
C10 C 0.6531(4) 0.38652(19) 1.6137(3) 0.0484(5) Uani 0.814(6) 1 d P B 1
H10A H 0.6037 0.4475 1.6046 0.073 Uiso 0.814(6) 1 calc PR B 1
H10B H 0.7609 0.3763 1.7150 0.073 Uiso 0.814(6) 1 calc PR B 1
H10C H 0.5600 0.3406 1.5859 0.073 Uiso 0.814(6) 1 calc PR B 1
O3' O 0.5397(2) 0.38519(10) 1.36213(15) 0.0364(3) Uani 0.186(6) 1 d P B 2
C8' C 0.7793(3) 0.28672(13) 1.5149(2) 0.0339(4) Uani 0.186(6) 1 d P B 2
H8'1 H 0.8867 0.3276 1.5630 0.041 Uiso 0.186(6) 1 calc PR B 2
H8'2 H 0.8160 0.2284 1.5691 0.041 Uiso 0.186(6) 1 calc PR B 2
C9' C 0.6176(14) 0.3326(7) 1.5029(10) 0.031(2) Uani 0.186(6) 1 d P B 2
H9' H 0.5282 0.2843 1.4822 0.037 Uiso 0.186(6) 1 calc PR B 2
C10' C 0.6531(4) 0.38652(19) 1.6137(3) 0.0484(5) Uani 0.186(6) 1 d P B 2
H10D H 0.7198 0.4410 1.6214 0.073 Uiso 0.186(6) 1 calc PR B 2
H10E H 0.7273 0.3525 1.7058 0.073 Uiso 0.186(6) 1 calc PR B 2
H10F H 0.5377 0.4047 1.5934 0.073 Uiso 0.186(6) 1 calc PR B 2

loop_
_atom_site_aniso_label
_atom_site_aniso_U_11
_atom_site_aniso_U_22
_atom_site_aniso_U_33
_atom_site_aniso_U_23
_atom_site_aniso_U_13
_atom_site_aniso_U_12
Li1 0.0282(13) 0.0222(12) 0.0279(13) -0.0008(10) 0.0167(12) 0.0005(10)
N1 0.0273(6) 0.0202(5) 0.0264(6) 0.0008(4) 0.0174(5) 0.0026(4)
N2 0.0398(8) 0.0263(6) 0.0362(8) 0.0054(6) 0.0270(7) 0.0080(6)
N3 0.0316(7) 0.0259(6) 0.0304(7) 0.0027(5) 0.0190(6) 0.0026(5)
N4 0.0280(6) 0.0222(6) 0.0262(6) 0.0000(5) 0.0175(5) 0.0007(5)
C1 0.0269(7) 0.0204(6) 0.0250(7) 0.0001(5) 0.0169(6) 0.0019(5)
C2 0.0260(7) 0.0204(6) 0.0237(6) 0.0004(5) 0.0147(6) 0.0011(5)
C3 0.0254(7) 0.0211(6) 0.0252(7) -0.0012(5) 0.0162(6) 0.0013(5)
C4 0.0313(7) 0.0210(6) 0.0289(7) 0.0038(5) 0.0192(6) 0.0041(5)
C5 0.0274(7) 0.0241(7) 0.0253(7) 0.0006(5) 0.0163(6) 0.0005(5)
C6 0.0308(8) 0.0240(7) 0.0332(8) -0.0008(6) 0.0213(7) 0.0019(6)
F1 0.0284(11) 0.071(2) 0.0499(14) -0.0242(10) 0.0064(9) 0.0161(11)
F2 0.0569(15) 0.0457(11) 0.0465(15) 0.0051(11) 0.0407(14) 0.0167(9)
F3 0.0773(16) 0.0216(8) 0.117(3) 0.0121(12) 0.0811(18) 0.0115(10)
C6' 0.0308(8) 0.0240(7) 0.0332(8) -0.0008(6) 0.0213(7) 0.0019(6)
F1' 0.061(13) 0.038(8) 0.32(4) -0.048(16) 0.12(2) -0.029(8)
F2' 0.072(14) 0.14(2) 0.031(9) -0.051(13) 0.003(7) 0.040(15)
F3' 0.25(4) 0.076(18) 0.21(4) 0.10(2) 0.21(4) 0.11(2)
O1 0.0265(5) 0.0329(6) 0.0264(6) 0.0005(5) 0.0133(5) 0.0000(4)
C7 0.0261(7) 0.0244(7) 0.0287(7) 0.0022(6) 0.0158(6) 0.0014(5)
O2 0.0315(6) 0.0269(6) 0.0278(6) 0.0026(4) 0.0162(5) 0.0061(4)
O3 0.0399(7) 0.0385(7) 0.0284(6) 0.0052(5) 0.0197(6) 0.0150(6)
C8 0.0344(8) 0.0333(8) 0.0265(8) 0.0048(6) 0.0149(7) 0.0081(7)
C9 0.0284(9) 0.0278(10) 0.0248(9) 0.0004(7) 0.0159(8) -0.0006(7)
C10 0.0545(13) 0.0559(13) 0.0362(10) 0.0038(9) 0.0284(10) 0.0140(11)
O3' 0.0399(7) 0.0385(7) 0.0284(6) 0.0052(5) 0.0197(6) 0.0150(6)
C8' 0.0344(8) 0.0333(8) 0.0265(8) 0.0048(6) 0.0149(7) 0.0081(7)
C9' 0.035(5) 0.031(5) 0.026(4) 0.006(3) 0.018(4) -0.003(3)
C10' 0.0545(13) 0.0559(13) 0.0362(10) 0.0038(9) 0.0284(10) 0.0140(11)

loop_
_atom_type_symbol
_atom_type_description
_atom_type_scat_dispersion_real
_atom_type_scat_dispersion_imag
_atom_type_scat_source
C C 0.0033 0.0016 'International Tables Vol C Tables 4.2.6.8 and 6.1.1.4'
H H 0.0000 0.0000 'International Tables Vol C Tables 4.2.6.8 and 6.1.1.4'
F F 0.0171 0.0103 'International Tables Vol C Tables 4.2.6.8 and 6.1.1.4'
Li Li -0.0003 0.0001 'International Tables Vol C Tables 4.2.6.8 and 6.1.1.4'
N N 0.0061 0.0033 'International Tables Vol C Tables 4.2.6.8 and 6.1.1.4'
O O 0.0106 0.0060 'International Tables Vol C Tables 4.2.6.8 and 6.1.1.4'

loop_
_diffrn_orient_matrix_type
_diffrn_orient_matrix_UB_11
_diffrn_orient_matrix_UB_12
_diffrn_orient_matrix_UB_13
_diffrn_orient_matrix_UB_21
_diffrn_orient_matrix_UB_22
_diffrn_orient_matrix_UB_23
_diffrn_orient_matrix_UB_31
_diffrn_orient_matrix_UB_32
_diffrn_orient_matrix_UB_33
'Bruker .p4p convention for domain 1' 3.2608111e-03 5.7777505e-02 -4.4154651e-02 1.2878320e-01 1.0804291e-02 8.8580824e-02 4.5723349e-02 -3.4551550e-02 -4.6136644e-02
'Bruker .p4p convention for domain 2' -2.5144454e-02 -3.3922192e-02 -8.5439928e-02 -2.7079536e-02 5.8875591e-02 -5.3272173e-02 1.3160861e-01 5.6331316e-03 4.2271506e-02

loop_
_geom_angle_atom_site_label_1
_geom_angle_atom_site_label_2
_geom_angle_atom_site_label_3
_geom_angle
_geom_angle_site_symmetry_1
_geom_angle_site_symmetry_3
O1 Li1 N3 105.04(15) . 2_546
O1 Li1 N2 107.51(15) . 3_567
N3 Li1 N2 101.14(14) 2_546 3_567
O1 Li1 N1 122.16(16) . .
N3 Li1 N1 112.51(15) 2_546 .
N2 Li1 N1 106.44(14) 3_567 .
C3 N1 C1 101.88(13) . .
C3 N1 Li1 129.65(13) . .
C1 N1 Li1 128.43(14) . .
C4 N2 Li1 177.60(17) . 3_567
C5 N3 Li1 174.31(17) . 2_556
C3 N4 C2 101.86(13) . .
N1 C1 C2 109.05(14) . .
N1 C1 C4 124.74(14) . .
C2 C1 C4 126.19(14) . .
N4 C2 C1 109.80(14) . .
N4 C2 C5 124.08(15) . .
C1 C2 C5 126.10(15) . .
N4 C3 N1 117.41(14) . .
N4 C3 C6 121.24(15) . .
N1 C3 C6 121.26(14) . .
N2 C4 C1 177.11(17) . .
N3 C5 C2 176.30(18) . .
F1 C6 F2 106.3(2) . .
F1 C6 F3 107.3(3) . .
F2 C6 F3 106.6(3) . .
F1 C6 C3 112.37(18) . .
F2 C6 C3 112.0(2) . .
F3 C6 C3 112.0(2) . .
C7 O1 Li1 137.04(16) . .
O1 C7 O3 124.84(16) . .
O1 C7 O2 122.58(16) . .
O3 C7 O2 112.59(15) . .
C7 O2 C8 108.55(13) . .
C7 O3 C9 108.99(14) . .
O2 C8 C9 104.12(14) . .
O2 C8 H8A 110.9 . .
C9 C8 H8A 110.9 . .
O2 C8 H8B 110.9 . .
C9 C8 H8B 110.9 . .
H8A C8 H8B 109.0 . .
C10 C9 O3 109.56(18) . .
C10 C9 C8 115.56(18) . .
O3 C9 C8 100.26(15) . .
C10 C9 H9 110.3 . .
O3 C9 H9 110.3 . .
C8 C9 H9 110.3 . .
C9 C10 H10A 109.5 . .
C9 C10 H10B 109.5 . .
H10A C10 H10B 109.5 . .
C9 C10 H10C 109.5 . .
H10A C10 H10C 109.5 . .
H10B C10 H10C 109.5 . .

loop_
_geom_bond_atom_site_label_1
_geom_bond_atom_site_label_2
_geom_bond_distance
_geom_bond_site_symmetry_2
Li1 O1 1.894(3) .
Li1 N3 2.037(3) 2_546
Li1 N2 2.038(3) 3_567
Li1 N1 2.062(3) .
N1 C3 1.348(2) .
N1 C1 1.362(2) .
N2 C4 1.145(2) .
N2 Li1 2.038(3) 3_567
N3 C5 1.146(2) .
N3 Li1 2.037(3) 2_556
N4 C3 1.339(2) .
N4 C2 1.358(2) .
C1 C2 1.392(2) .
C1 C4 1.423(2) .
C2 C5 1.424(2) .
C3 C6 1.495(2) .
C6 F1 1.316(3) .
C6 F2 1.322(3) .
C6 F3 1.328(4) .
O1 C7 1.203(2) .
C7 O3 1.325(2) .
C7 O2 1.333(2) .
O2 C8 1.447(2) .
O3 C9 1.482(2) .
C8 C9 1.525(3) .
C8 H8A 0.9900 .
C8 H8B 0.9900 .
C9 C10 1.480(3) .
C9 H9 1.0000 .
C10 H10A 0.9800 .
C10 H10B 0.9800 .
C10 H10C 0.9800 .
C9' H9' 1.0000 .

loop_
_geom_torsion_atom_site_label_1
_geom_torsion_atom_site_label_2
_geom_torsion_atom_site_label_3
_geom_torsion_atom_site_label_4
_geom_torsion
_geom_torsion_site_symmetry_1
O1 Li1 N1 C3 52.6(3) .
N3 Li1 N1 C3 -73.7(2) 2_546
N2 Li1 N1 C3 176.42(15) 3_567
O1 Li1 N1 C1 -124.65(19) .
N3 Li1 N1 C1 109.04(19) 2_546
N2 Li1 N1 C1 -0.9(2) 3_567
C3 N1 C1 C2 -0.09(17) .
Li1 N1 C1 C2 177.76(15) .
C3 N1 C1 C4 -178.48(16) .
Li1 N1 C1 C4 -0.6(3) .
C3 N4 C2 C1 -0.06(18) .
C3 N4 C2 C5 178.56(15) .
N1 C1 C2 N4 0.11(19) .
C4 C1 C2 N4 178.46(16) .
N1 C1 C2 C5 -178.48(15) .
C4 C1 C2 C5 -0.1(3) .
C2 N4 C3 N1 0.00(19) .
C2 N4 C3 C6 -176.41(15) .
C1 N1 C3 N4 0.06(19) .
Li1 N1 C3 N4 -177.76(15) .
C1 N1 C3 C6 176.47(15) .
Li1 N1 C3 C6 -1.3(3) .
Li1 N2 C4 C1 -151(3) 3_567
N1 C1 C4 N2 162(4) .
C2 C1 C4 N2 -16(4) .
Li1 N3 C5 C2 -148(2) 2_556
N4 C2 C5 N3 -160(3) .
C1 C2 C5 N3 18(3) .
N4 C3 C6 F1 93.0(3) .
N1 C3 C6 F1 -83.3(3) .
N4 C3 C6 F2 -26.6(3) .
N1 C3 C6 F2 157.2(2) .
N4 C3 C6 F3 -146.2(3) .
N1 C3 C6 F3 37.5(3) .
N3 Li1 O1 C7 -111.3(2) 2_546
N2 Li1 O1 C7 -4.2(3) 3_567
N1 Li1 O1 C7 119.1(2) .
Li1 O1 C7 O3 -25.1(3) .
Li1 O1 C7 O2 154.91(19) .
O1 C7 O2 C8 -177.12(17) .
O3 C7 O2 C8 2.9(2) .
O1 C7 O3 C9 -167.19(18) .
O2 C7 O3 C9 12.8(2) .
C7 O2 C8 C9 -16.5(2) .
C7 O3 C9 C10 -143.53(19) .
C7 O3 C9 C8 -21.5(2) .
O2 C8 C9 C10 139.71(19) .
O2 C8 C9 O3 22.08(19) .
